data_7125592
loop_
_publ_author_name
'Wenzel, Marco'
'Knapp, Quintin W.'
'Plieger, Paul G.'

_publ_section_title
;
 A bis-salicylaldoximato-copper(II) receptor for selective sulfate uptake.
;
_journal_issue 1
_journal_name_full 'Chemical communications (Cambridge, England)'
_journal_page_first 499
_journal_page_last 501
_journal_paper_doi 10.1039/c0cc02230f
_journal_volume 47
_journal_year 2011
_chemical_formula_moiety 'C64 H100 Cu2 N8 O8 (O4 S), 2(O4 P)'
_chemical_formula_sum 'C64 H100 Cu2 N8 O20 P2 S'
_chemical_formula_weight 1522.60
_space_group_IT_number 61
_space_group_name_Hall '-P 2ac 2ab'
_space_group_name_H-M_alt 'P b c a'
_symmetry_cell_setting orthorhombic
_symmetry_space_group_name_Hall '-P 2ac 2ab'
_symmetry_space_group_name_H-M 'P b c a'
_atom_sites_solution_hydrogens geom
_atom_sites_solution_primary direct
_atom_sites_solution_secondary difmap
_audit_creation_method SHELXL-97
_cell_angle_alpha 90.00
_cell_angle_beta 90.00
_cell_angle_gamma 90.00
_cell_formula_units_Z 8
_cell_length_a 20.2187(4)
_cell_length_b 21.9011(4)
_cell_length_c 38.781(3)
_cell_measurement_reflns_used 35768
_cell_measurement_temperature 123(2)
_cell_measurement_theta_max 72.2
_cell_measurement_theta_min 6.5
_cell_volume 17172.7(14)
_computing_cell_refinement 'FS Process (Rigaku, 1998)'
_computing_data_collection 'Crystal Clear (Rigaku, 2009)'
_computing_data_reduction 'FS Process (Rigaku, 1998)'
_computing_structure_refinement 'SHELXL-97 (Sheldrick, 1997)'
_computing_structure_solution 'SHELXS-97 (Sheldrick, 1990)'
_diffrn_ambient_temperature 123(2)
_diffrn_detector_area_resol_mean 10.0000
_diffrn_measured_fraction_theta_full 0.985
_diffrn_measured_fraction_theta_max 0.998
_diffrn_measurement_device_type 'Rigaku Spider'
_diffrn_measurement_method 'profile data from \w-scans'
_diffrn_radiation_monochromator 'confocal optics'
_diffrn_radiation_source 'rotating anode'
_diffrn_radiation_type CuK\a
_diffrn_radiation_wavelength 1.54178
_diffrn_reflns_av_R_equivalents 0.1134
_diffrn_reflns_av_sigmaI/netI 0.0908
_diffrn_reflns_limit_h_max 18
_diffrn_reflns_limit_h_min -22
_diffrn_reflns_limit_k_max 24
_diffrn_reflns_limit_k_min -24
_diffrn_reflns_limit_l_max 44
_diffrn_reflns_limit_l_min -43
_diffrn_reflns_number 126497
_diffrn_reflns_theta_full 27.50
_diffrn_reflns_theta_max 61.16
_diffrn_reflns_theta_min 6.55
_exptl_absorpt_coefficient_mu 1.721
_exptl_absorpt_correction_T_max 1.000
_exptl_absorpt_correction_T_min 0.596
_exptl_absorpt_correction_type multi-scan
_exptl_absorpt_process_details Empirical
_exptl_crystal_colour green
_exptl_crystal_density_diffrn 1.178
_exptl_crystal_density_method 'not measured'
_exptl_crystal_description chip
_exptl_crystal_F_000 6432
_exptl_crystal_size_max 0.30
_exptl_crystal_size_mid 0.10
_exptl_crystal_size_min 0.05
_platon_squeeze_details
;
in total 590 e- per unit cell 1(CH3CH2OH), 2(CH3OH) and 1(H2O) (= 72 e-) per formula unit
;
_refine_diff_density_max 0.669
_refine_diff_density_min -0.559
_refine_diff_density_rms 0.083
_refine_ls_extinction_coef 0.00005(2)
_refine_ls_extinction_expression Fc^*^=kFc[1+0.001xFc^2^\l^3^/sin(2\q)]^-1/4^
_refine_ls_extinction_method SHELXL
_refine_ls_goodness_of_fit_ref 0.988
_refine_ls_hydrogen_treatment constr
_refine_ls_matrix_type full
_refine_ls_number_parameters 930
_refine_ls_number_reflns 13160
_refine_ls_number_restraints 246
_refine_ls_restrained_S_all 1.130
_refine_ls_R_factor_all 0.1223
_refine_ls_R_factor_gt 0.0758
_refine_ls_shift/su_max 0.001
_refine_ls_shift/su_mean 0.000
_refine_ls_structure_factor_coef Fsqd
_refine_ls_weighting_details 'calc w=1/[\s^2^(Fo^2^)+(0.1298P)^2^+0.0000P] where P=(Fo^2^+2Fc^2^)/3'
_refine_ls_weighting_scheme calc
_refine_ls_wR_factor_gt 0.1998
_refine_ls_wR_factor_ref 0.2330
_reflns_number_gt 7141
_reflns_number_total 13160
_reflns_threshold_expression >2sigma(I)
_cod_data_source_file c0cc02230f.txt
_cod_data_source_block mw110sq
_cod_depositor_comments
;
The following automatic conversions were performed:

data item '_exptl_absorpt_correction_type' value 'Multi-scan' was
changed to 'multi-scan' in accordance with the
/home/saulius/struct/COD-crude-data/automatic-downloads/DataCite-retrospective/RSC/depositions/lib/dictionaries/cif_core.dic
dictionary named 'cif_core.dic' version 2.4.2 last updated on
2011-04-26.

Automatic conversion script
Id: cif_fix_values 6909 2019-04-08 15:41:33Z antanas 
;
_cod_original_cell_volume 17172.6(13)
_cod_database_code 7125592

loop_
_symmetry_equiv_pos_as_xyz
'x, y, z'
'-x+1/2, -y, z+1/2'
'-x, y+1/2, -z+1/2'
'x+1/2, -y+1/2, -z'
'-x, -y, -z'
'x-1/2, y, -z-1/2'
'x, -y-1/2, z-1/2'
'-x-1/2, y-1/2, z'

loop_
_atom_site_label
_atom_site_type_symbol
_atom_site_fract_x
_atom_site_fract_y
_atom_site_fract_z
_atom_site_U_iso_or_equiv
_atom_site_adp_type
_atom_site_occupancy
_atom_site_symmetry_multiplicity
_atom_site_calc_flag
_atom_site_refinement_flags
_atom_site_disorder_assembly
_atom_site_disorder_group
Cu1 Cu 0.70422(4) 0.27008(4) 0.02889(2) 0.0443(3) Uani 1 1 d . . .
Cu2 Cu 1.02567(4) 0.23500(4) 0.04043(2) 0.0511(3) Uani 1 1 d . . .
S1 S 0.86295(8) 0.25041(7) 0.03001(4) 0.0455(4) Uani 1 1 d . . .
O1 O 0.8000(2) 0.2203(2) 0.03966(12) 0.0703(14) Uani 1 1 d . . .
O2 O 0.91635(19) 0.21828(18) 0.04862(10) 0.0518(11) Uani 1 1 d . . .
O3 O 0.8701(2) 0.2432(2) -0.00739(10) 0.0656(13) Uani 1 1 d . . .
O4 O 0.8603(3) 0.3151(2) 0.03963(11) 0.0796(15) Uani 1 1 d . . .
O11 O 0.70717(19) 0.31938(18) 0.06917(9) 0.0478(11) Uani 1 1 d . . .
C11 C 0.7123(3) 0.2994(3) 0.10167(14) 0.0452(16) Uani 1 1 d . . .
O12 O 1.02497(19) 0.26539(18) -0.00612(10) 0.0494(11) Uani 1 1 d . . .
C12 C 1.0218(3) 0.2324(3) -0.03480(16) 0.0462(16) Uani 1 1 d . . .
O13 O 1.03214(19) 0.2050(2) 0.08638(10) 0.0539(11) Uani 1 1 d . . .
C13 C 1.0214(3) 0.2402(3) 0.11423(16) 0.0537(18) Uani 1 1 d . . .
O14 O 0.69687(18) 0.22381(18) -0.01244(10) 0.0474(11) Uani 1 1 d . . .
C14 C 0.7029(3) 0.2430(3) -0.04451(15) 0.0414(15) Uani 1 1 d . . .
C21 C 0.6920(3) 0.2399(3) 0.11198(15) 0.0482(16) Uani 1 1 d . . .
C22 C 1.0320(3) 0.1696(3) -0.03658(14) 0.0468(16) Uani 1 1 d . . .
C23 C 1.0385(3) 0.3017(3) 0.11705(15) 0.0493(16) Uani 1 1 d . . .
C24 C 0.6997(3) 0.3048(3) -0.05464(15) 0.0460(16) Uani 1 1 d . . .
C31 C 0.6959(3) 0.2245(3) 0.14713(14) 0.0503(17) Uani 1 1 d . . .
H31A H 0.6800 0.1867 0.1541 0.060 Uiso 1 1 calc R . .
C33 C 1.0314(3) 0.3312(3) 0.14918(16) 0.0561(18) Uani 1 1 d . . .
H33A H 1.0450 0.3716 0.1509 0.067 Uiso 1 1 calc R . .
C34 C 0.7063(3) 0.3203(3) -0.09004(14) 0.0493(16) Uani 1 1 d . . .
H34A H 0.7030 0.3611 -0.0965 0.059 Uiso 1 1 calc R . .
C41 C 0.7220(3) 0.2629(3) 0.17162(15) 0.0497(17) Uani 1 1 d . . .
C42 C 1.0173(3) 0.1683(3) -0.09944(15) 0.0488(16) Uani 1 1 d . . .
C43 C 1.0058(3) 0.3038(3) 0.17792(16) 0.0574(18) Uani 1 1 d . . .
C44 C 0.7174(3) 0.2774(3) -0.11499(14) 0.0466(16) Uani 1 1 d . . .
C51 C 0.7450(3) 0.3177(3) 0.16070(14) 0.0515(17) Uani 1 1 d . . .
H51A H 0.7640 0.3438 0.1768 0.062 Uiso 1 1 calc R . .
C52 C 1.0054(3) 0.2327(3) -0.09704(15) 0.0517(17) Uani 1 1 d . . .
H52A H 0.9969 0.2545 -0.1171 0.062 Uiso 1 1 calc R . .
C53 C 0.9828(3) 0.2436(3) 0.17419(16) 0.0588(19) Uani 1 1 d . . .
H53A H 0.9619 0.2244 0.1926 0.071 Uiso 1 1 calc R . .
C54 C 0.7232(3) 0.2167(3) -0.10463(15) 0.0521(17) Uani 1 1 d . . .
H54A H 0.7307 0.1868 -0.1212 0.063 Uiso 1 1 calc R . .
C61 C 0.7415(3) 0.3372(3) 0.12632(14) 0.0441(15) Uani 1 1 d . . .
C62 C 1.0061(3) 0.2635(3) -0.06604(15) 0.0482(16) Uani 1 1 d . . .
C63 C 0.9910(3) 0.2120(3) 0.14286(17) 0.0538(17) Uani 1 1 d . . .
C64 C 0.7180(3) 0.1994(3) -0.06995(14) 0.0424(15) Uani 1 1 d . . .
C211 C 0.6678(3) 0.1935(3) 0.08797(14) 0.0460(15) Uani 1 1 d . . .
H21A H 0.6505 0.1574 0.0968 0.055 Uiso 1 1 calc R . .
N212 N 0.6697(2) 0.2008(2) 0.05537(11) 0.0444(12) Uani 1 1 d . . .
O213 O 0.6489(2) 0.14862(19) 0.03667(9) 0.0548(11) Uani 1 1 d . . .
H213 H 0.6513 0.1556 0.0159 0.066 Uiso 1 1 calc R . .
C221 C 1.0424(3) 0.1312(3) -0.00646(16) 0.0514(17) Uani 1 1 d . . .
H22A H 1.0512 0.0899 -0.0098 0.062 Uiso 1 1 calc R . .
N222 N 1.0400(2) 0.1518(2) 0.02471(14) 0.0538(14) Uani 1 1 d . . .
O223 O 1.0504(2) 0.1049(2) 0.04921(11) 0.0628(13) Uani 1 1 d . . .
H223 H 1.0491 0.1194 0.0687 0.075 Uiso 1 1 calc R . .
C231 C 1.0566(3) 0.3382(3) 0.08745(15) 0.0554(18) Uani 1 1 d . . .
H23A H 1.0743 0.3770 0.0908 0.066 Uiso 1 1 calc R . .
N232 N 1.0487(2) 0.3181(2) 0.05620(13) 0.0524(14) Uani 1 1 d . . .
O233 O 1.0652(2) 0.3608(2) 0.03072(10) 0.0592(12) Uani 1 1 d . . .
H233 H 1.0594 0.3456 0.0116 0.071 Uiso 1 1 calc R . .
C241 C 0.6968(3) 0.3539(3) -0.03013(14) 0.0445(15) Uani 1 1 d . . .
H24A H 0.6909 0.3934 -0.0383 0.053 Uiso 1 1 calc R . .
N242 N 0.7020(2) 0.3459(2) 0.00242(12) 0.0426(12) Uani 1 1 d . . .
O243 O 0.70036(19) 0.40035(18) 0.02138(9) 0.0526(11) Uani 1 1 d . . .
H243 H 0.7037 0.3926 0.0420 0.063 Uiso 1 1 calc R . .
C411 C 0.7230(4) 0.2436(3) 0.20980(15) 0.061(2) Uani 1 1 d . . .
C412 C 0.7680(6) 0.1897(5) 0.21418(19) 0.151(5) Uani 1 1 d . . .
H41A H 0.8123 0.2012 0.2082 0.226 Uiso 1 1 calc R . .
H41B H 0.7535 0.1571 0.1994 0.226 Uiso 1 1 calc R . .
H41C H 0.7668 0.1763 0.2377 0.226 Uiso 1 1 calc R . .
C413 C 0.6520(4) 0.2252(4) 0.22048(19) 0.111(3) Uani 1 1 d . . .
H41D H 0.6376 0.1913 0.2067 0.167 Uiso 1 1 calc R . .
H41E H 0.6227 0.2592 0.2170 0.167 Uiso 1 1 calc R . .
H41F H 0.6516 0.2138 0.2444 0.167 Uiso 1 1 calc R . .
C414 C 0.7430(5) 0.2964(4) 0.23324(17) 0.113(3) Uani 1 1 d . . .
H41G H 0.7869 0.3096 0.2275 0.169 Uiso 1 1 calc R . .
H41H H 0.7419 0.2832 0.2568 0.169 Uiso 1 1 calc R . .
H41I H 0.7127 0.3297 0.2302 0.169 Uiso 1 1 calc R . .
C421 C 1.0138(3) 0.1354(3) -0.13440(16) 0.0597(18) Uani 1 1 d . . .
C422 C 1.0349(4) 0.0698(3) -0.13194(17) 0.089(3) Uani 1 1 d . . .
H42A H 1.0056 0.0483 -0.1167 0.133 Uiso 1 1 calc R . .
H42B H 1.0792 0.0678 -0.1231 0.133 Uiso 1 1 calc R . .
H42C H 1.0333 0.0515 -0.1544 0.133 Uiso 1 1 calc R . .
C423 C 0.9436(3) 0.1388(4) -0.14922(18) 0.084(3) Uani 1 1 d . . .
H42D H 0.9136 0.1179 -0.1341 0.126 Uiso 1 1 calc R . .
H42E H 0.9427 0.1199 -0.1715 0.126 Uiso 1 1 calc R . .
H42F H 0.9304 0.1807 -0.1513 0.126 Uiso 1 1 calc R . .
C424 C 1.0611(3) 0.1692(4) -0.16017(16) 0.074(2) Uani 1 1 d . . .
H42G H 1.0594 0.1495 -0.1822 0.111 Uiso 1 1 calc R . .
H42H H 1.1056 0.1679 -0.1515 0.111 Uiso 1 1 calc R . .
H42I H 1.0474 0.2110 -0.1625 0.111 Uiso 1 1 calc R . .
C431 C 0.9985(4) 0.3380(3) 0.21255(17) 0.068(2) Uani 1 1 d . . .
C432 C 0.9797(4) 0.2951(4) 0.24180(17) 0.093(3) Uani 1 1 d . . .
H43A H 0.9382 0.2759 0.2366 0.140 Uiso 1 1 calc R . .
H43B H 0.9758 0.3179 0.2628 0.140 Uiso 1 1 calc R . .
H43C H 1.0132 0.2645 0.2444 0.140 Uiso 1 1 calc R . .
C433 C 1.0635(4) 0.3684(3) 0.22144(18) 0.080(2) Uani 1 1 d . . .
H43D H 1.0590 0.3905 0.2427 0.120 Uiso 1 1 calc R . .
H43E H 1.0756 0.3963 0.2034 0.120 Uiso 1 1 calc R . .
H43F H 1.0973 0.3379 0.2239 0.120 Uiso 1 1 calc R . .
C434 C 0.9423(4) 0.3830(4) 0.2092(2) 0.115(3) Uani 1 1 d . . .
H43G H 0.9023 0.3615 0.2038 0.172 Uiso 1 1 calc R . .
H43H H 0.9522 0.4116 0.1912 0.172 Uiso 1 1 calc R . .
H43I H 0.9369 0.4044 0.2306 0.172 Uiso 1 1 calc R . .
C441 C 0.7263(3) 0.2936(3) -0.15349(15) 0.0540(17) Uani 1 1 d . . .
C442 C 0.6722(3) 0.2615(4) -0.17395(16) 0.079(2) Uani 1 1 d . . .
H44A H 0.6768 0.2713 -0.1980 0.118 Uiso 1 1 calc R . .
H44B H 0.6297 0.2748 -0.1659 0.118 Uiso 1 1 calc R . .
H44C H 0.6761 0.2181 -0.1709 0.118 Uiso 1 1 calc R . .
C443 C 0.7949(3) 0.2724(4) -0.16564(17) 0.073(2) Uani 1 1 d . . .
H44D H 0.8285 0.2937 -0.1529 0.110 Uiso 1 1 calc R . .
H44E H 0.7999 0.2809 -0.1898 0.110 Uiso 1 1 calc R . .
H44F H 0.7993 0.2293 -0.1618 0.110 Uiso 1 1 calc R . .
C444 C 0.7223(4) 0.3600(4) -0.15997(17) 0.083(2) Uani 1 1 d . . .
H44G H 0.7564 0.3805 -0.1473 0.125 Uiso 1 1 calc R . .
H44H H 0.6798 0.3749 -0.1527 0.125 Uiso 1 1 calc R . .
H44I H 0.7279 0.3678 -0.1842 0.125 Uiso 1 1 calc R . .
C611 C 0.7672(3) 0.3980(3) 0.11469(14) 0.0459(15) Uani 1 1 d . . .
H61A H 0.7771 0.4229 0.1347 0.055 Uiso 1 1 calc R . .
H61B H 0.7334 0.4187 0.1014 0.055 Uiso 1 1 calc R . .
N612 N 0.8293(2) 0.3911(2) 0.09280(11) 0.0479(13) Uani 1 1 d . . .
H612 H 0.8214 0.3610 0.0772 0.057 Uiso 1 1 calc R . .
C613 C 0.8872(3) 0.3717(3) 0.11397(17) 0.064(2) Uani 1 1 d . . .
H61C H 0.9249 0.3661 0.0993 0.096 Uiso 1 1 calc R . .
H61D H 0.8771 0.3339 0.1254 0.096 Uiso 1 1 calc R . .
H61E H 0.8968 0.4025 0.1309 0.096 Uiso 1 1 calc R . .
C614 C 0.8426(3) 0.4488(3) 0.07270(15) 0.0523(17) Uani 1 1 d . . .
H61F H 0.8424 0.4831 0.0886 0.063 Uiso 1 1 calc R . .
H61G H 0.8067 0.4549 0.0564 0.063 Uiso 1 1 calc R . .
C615 C 0.9071(3) 0.4491(3) 0.05315(16) 0.0534(17) Uani 1 1 d . . .
H61H H 0.9432 0.4551 0.0693 0.064 Uiso 1 1 calc R . .
H61I H 0.9132 0.4097 0.0422 0.064 Uiso 1 1 calc R . .
C616 C 0.9096(3) 0.4975(3) 0.02651(18) 0.063(2) Uani 1 1 d . . .
H61J H 0.9542 0.4993 0.0174 0.076 Uiso 1 1 calc R . .
H61K H 0.9006 0.5363 0.0376 0.076 Uiso 1 1 calc R . .
C621 C 0.9926(3) 0.3305(3) -0.06417(15) 0.0479(16) Uani 1 1 d . . .
H62A H 0.9923 0.3475 -0.0873 0.057 Uiso 1 1 calc R . .
H62B H 1.0276 0.3504 -0.0513 0.057 Uiso 1 1 calc R . .
N622 N 0.9264(2) 0.3432(2) -0.04687(12) 0.0470(13) Uani 1 1 d . . .
H622 H 0.9231 0.3183 -0.0282 0.056 Uiso 1 1 calc R . .
C623 C 0.8711(3) 0.3273(3) -0.07124(16) 0.0598(19) Uani 1 1 d . . .
H62C H 0.8294 0.3342 -0.0601 0.090 Uiso 1 1 calc R . .
H62D H 0.8745 0.2851 -0.0777 0.090 Uiso 1 1 calc R . .
H62E H 0.8742 0.3523 -0.0915 0.090 Uiso 1 1 calc R . .
C624 C 0.9244(3) 0.4075(3) -0.03438(15) 0.0497(16) Uani 1 1 d . . .
H62F H 0.9349 0.4346 -0.0534 0.060 Uiso 1 1 calc R . .
H62G H 0.9581 0.4129 -0.0168 0.060 Uiso 1 1 calc R . .
C625 C 0.8585(3) 0.4256(3) -0.01960(16) 0.0561(17) Uani 1 1 d . . .
H62H H 0.8454 0.3963 -0.0021 0.067 Uiso 1 1 calc R . .
H62I H 0.8253 0.4252 -0.0377 0.067 Uiso 1 1 calc R . .
C626 C 0.8624(4) 0.4902(3) -0.00343(19) 0.069(2) Uani 1 1 d . . .
H62J H 0.8753 0.5188 -0.0213 0.083 Uiso 1 1 calc R . .
H62K H 0.8185 0.5017 0.0043 0.083 Uiso 1 1 calc R . .
C631 C 0.9635(3) 0.1490(3) 0.13787(16) 0.0585(18) Uani 1 1 d . . .
H63A H 0.9477 0.1334 0.1598 0.070 Uiso 1 1 calc R . .
H63B H 0.9981 0.1221 0.1296 0.070 Uiso 1 1 calc R . .
N632 N 0.9073(2) 0.1500(2) 0.11222(12) 0.0477(13) Uani 1 1 d . . .
H632 H 0.9207 0.1727 0.0938 0.057 Uiso 1 1 calc R . .
C633 C 0.8474(3) 0.1795(3) 0.12648(16) 0.0576(18) Uani 1 1 d . . .
H63C H 0.8136 0.1808 0.1091 0.086 Uiso 1 1 calc R . .
H63D H 0.8579 0.2202 0.1337 0.086 Uiso 1 1 calc R . .
H63E H 0.8318 0.1564 0.1459 0.086 Uiso 1 1 calc R . .
C634 C 0.8921(3) 0.0868(3) 0.09922(17) 0.0609(18) Uani 1 1 d . . .
H63F H 0.9301 0.0717 0.0866 0.073 Uiso 1 1 calc R . .
H63G H 0.8855 0.0601 0.1189 0.073 Uiso 1 1 calc R . .
C635 C 0.8330(3) 0.0829(3) 0.07657(15) 0.0528(17) Uani 1 1 d . . .
H63H H 0.8314 0.1186 0.0618 0.063 Uiso 1 1 calc R . .
H63I H 0.7934 0.0828 0.0907 0.063 Uiso 1 1 calc R . .
C636 C 0.8342(4) 0.0261(3) 0.05455(18) 0.0643(19) Uani 1 1 d . . .
H63J H 0.7902 0.0198 0.0453 0.077 Uiso 1 1 calc R . .
H63K H 0.8442 -0.0084 0.0693 0.077 Uiso 1 1 calc R . .
C641 C 0.7340(3) 0.1367(3) -0.05781(14) 0.0451(15) Uani 1 1 d . . .
H64A H 0.7356 0.1088 -0.0773 0.054 Uiso 1 1 calc R . .
H64B H 0.7001 0.1225 -0.0420 0.054 Uiso 1 1 calc R . .
N642 N 0.8009(2) 0.1381(2) -0.03966(12) 0.0466(13) Uani 1 1 d . . .
H642 H 0.8018 0.1718 -0.0260 0.056 Uiso 1 1 calc R . .
C643 C 0.8549(3) 0.1446(3) -0.06577(16) 0.0618(19) Uani 1 1 d . . .
H64C H 0.8968 0.1469 -0.0542 0.093 Uiso 1 1 calc R . .
H64D H 0.8479 0.1812 -0.0789 0.093 Uiso 1 1 calc R . .
H64E H 0.8545 0.1099 -0.0809 0.093 Uiso 1 1 calc R . .
C644 C 0.8097(3) 0.0830(3) -0.01668(15) 0.0550(17) Uani 1 1 d . . .
H64F H 0.8031 0.0462 -0.0302 0.066 Uiso 1 1 calc R . .
H64G H 0.7763 0.0838 0.0013 0.066 Uiso 1 1 calc R . .
C645 C 0.8774(3) 0.0812(3) -0.00027(17) 0.0565(18) Uani 1 1 d . . .
H64H H 0.8850 0.1187 0.0124 0.068 Uiso 1 1 calc R . .
H64I H 0.9109 0.0781 -0.0181 0.068 Uiso 1 1 calc R . .
C646 C 0.8832(3) 0.0259(3) 0.02459(16) 0.0584(18) Uani 1 1 d . . .
H64J H 0.8769 -0.0113 0.0114 0.070 Uiso 1 1 calc R . .
H64K H 0.9277 0.0250 0.0339 0.070 Uiso 1 1 calc R . .
P2 P 0.89634(16) 0.49146(16) -0.12661(7) 0.1092(10) Uani 1 1 d D . .
O21 O 0.9533(3) 0.5086(3) -0.10640(16) 0.122(2) Uani 1 1 d D A .
O22 O 0.9089(8) 0.4230(5) -0.1345(3) 0.103(7) Uani 0.414(13) 1 d PDU A 1
O23 O 0.8408(5) 0.4842(7) -0.0989(3) 0.100(6) Uani 0.414(13) 1 d PDU A 1
O24 O 0.8712(6) 0.5190(6) -0.1549(3) 0.093(5) Uani 0.414(13) 1 d PDU A 1
O25 O 0.9270(8) 0.5104(5) -0.1627(2) 0.143(6) Uani 0.586(13) 1 d PDU A 2
O26 O 0.8734(11) 0.4343(7) -0.1288(5) 0.35(2) Uani 0.586(13) 1 d PDU A 2
O27 O 0.8492(6) 0.5436(7) -0.1220(4) 0.201(9) Uani 0.586(13) 1 d PDU A 2
C32 C 1.0296(3) 0.1390(3) -0.06901(15) 0.0496(16) Uani 1 1 d . . .
H32A H 1.0367 0.0971 -0.0695 0.059 Uiso 1 1 calc R . .
P3 P 1.08603(19) 0.43965(13) -0.15029(7) 0.1103(9) Uani 1 1 d D . .
O31 O 1.1570(3) 0.4351(3) -0.14428(18) 0.164(3) Uani 1 1 d D B .
O32 O 1.0596(6) 0.4931(5) -0.1673(3) 0.133(5) Uani 0.50 1 d PDU B 1
O33 O 1.0579(5) 0.4441(5) -0.1117(2) 0.096(4) Uani 0.50 1 d PDU B 1
O34 O 1.0597(10) 0.3797(6) -0.1635(4) 0.284(16) Uani 0.50 1 d PDU B 1
O35 O 1.0556(5) 0.4969(4) -0.1369(3) 0.094(4) Uani 0.50 1 d PDU B 2
O36 O 1.0727(7) 0.4466(6) -0.1913(2) 0.149(6) Uani 0.50 1 d PDU B 2
O37 O 1.0422(8) 0.3855(6) -0.1418(4) 0.175(8) Uani 0.50 1 d PDU B 2

loop_
_atom_site_aniso_label
_atom_site_aniso_U_11
_atom_site_aniso_U_22
_atom_site_aniso_U_33
_atom_site_aniso_U_23
_atom_site_aniso_U_13
_atom_site_aniso_U_12
Cu1 0.0413(6) 0.0600(6) 0.0318(5) -0.0013(4) 0.0006(4) 0.0016(4)
Cu2 0.0413(6) 0.0707(7) 0.0414(6) -0.0034(5) -0.0010(4) 0.0009(5)
S1 0.0370(10) 0.0543(10) 0.0454(9) -0.0023(7) -0.0015(7) 0.0058(8)
O1 0.030(3) 0.093(4) 0.089(4) 0.021(3) 0.006(2) -0.002(2)
O2 0.044(3) 0.065(3) 0.047(2) 0.012(2) -0.006(2) 0.004(2)
O3 0.064(3) 0.090(3) 0.043(3) -0.010(2) -0.006(2) 0.021(3)
O4 0.098(4) 0.073(3) 0.068(3) -0.008(3) -0.017(3) 0.012(3)
O11 0.048(3) 0.065(3) 0.030(2) -0.0011(19) -0.0038(18) 0.006(2)
C11 0.044(4) 0.064(4) 0.027(3) -0.003(3) -0.001(3) 0.004(3)
O12 0.041(3) 0.067(3) 0.040(2) -0.004(2) -0.0042(19) -0.004(2)
C12 0.030(4) 0.063(5) 0.045(4) -0.002(3) 0.001(3) 0.001(3)
O13 0.048(3) 0.075(3) 0.039(2) -0.007(2) -0.005(2) 0.010(2)
C13 0.042(4) 0.083(5) 0.036(4) 0.006(4) -0.005(3) 0.011(4)
O14 0.037(3) 0.064(3) 0.042(2) -0.005(2) 0.0012(19) -0.005(2)
C14 0.018(3) 0.069(4) 0.037(3) 0.004(3) -0.002(3) -0.004(3)
C21 0.042(4) 0.067(4) 0.036(3) 0.005(3) 0.006(3) 0.009(3)
C22 0.031(4) 0.071(5) 0.037(3) 0.001(3) 0.001(3) 0.005(3)
C23 0.037(4) 0.069(5) 0.042(4) 0.004(3) -0.003(3) -0.002(3)
C24 0.031(4) 0.068(5) 0.040(3) 0.002(3) -0.001(3) 0.001(3)
C31 0.050(4) 0.070(4) 0.031(3) -0.001(3) -0.002(3) 0.011(3)
C33 0.040(4) 0.084(5) 0.045(4) -0.005(4) -0.005(3) 0.001(4)
C34 0.028(4) 0.080(5) 0.039(3) -0.001(3) -0.004(3) 0.006(3)
C41 0.051(4) 0.066(5) 0.032(3) 0.000(3) 0.003(3) 0.008(4)
C42 0.048(4) 0.061(4) 0.038(3) -0.005(3) 0.004(3) 0.000(3)
C43 0.049(4) 0.077(5) 0.046(4) -0.011(4) -0.003(3) 0.009(4)
C44 0.044(4) 0.068(5) 0.028(3) -0.005(3) -0.002(3) 0.005(3)
C51 0.045(4) 0.077(5) 0.032(3) -0.006(3) -0.002(3) 0.001(4)
C52 0.051(4) 0.072(5) 0.032(3) 0.003(3) 0.004(3) -0.011(4)
C53 0.045(4) 0.092(6) 0.040(4) -0.001(4) -0.005(3) 0.009(4)
C54 0.050(4) 0.079(5) 0.027(3) -0.009(3) -0.001(3) 0.003(4)
C61 0.038(4) 0.061(4) 0.034(3) -0.008(3) 0.001(3) 0.010(3)
C62 0.032(4) 0.069(5) 0.044(4) 0.001(3) 0.002(3) -0.001(3)
C63 0.037(4) 0.070(5) 0.054(4) -0.003(4) -0.012(3) 0.012(4)
C64 0.027(3) 0.064(4) 0.036(3) -0.009(3) 0.002(3) -0.006(3)
C211 0.034(4) 0.063(4) 0.041(4) 0.001(3) 0.000(3) 0.002(3)
N212 0.044(3) 0.059(3) 0.030(3) -0.013(2) -0.004(2) -0.002(3)
O213 0.051(3) 0.076(3) 0.038(2) 0.000(2) 0.001(2) 0.001(2)
C221 0.040(4) 0.061(4) 0.053(4) -0.001(3) 0.005(3) 0.006(3)
N222 0.043(3) 0.066(4) 0.052(3) 0.003(3) -0.001(3) 0.001(3)
O223 0.055(3) 0.079(3) 0.055(3) 0.008(3) 0.000(2) 0.013(2)
C231 0.040(4) 0.082(5) 0.045(4) -0.008(4) -0.006(3) -0.004(3)
N232 0.042(3) 0.068(4) 0.047(3) 0.004(3) 0.006(3) 0.002(3)
O233 0.053(3) 0.080(3) 0.044(2) -0.006(2) 0.004(2) -0.008(2)
C241 0.039(4) 0.055(4) 0.040(3) 0.001(3) 0.002(3) 0.006(3)
N242 0.043(3) 0.051(3) 0.034(3) -0.003(2) -0.003(2) 0.007(2)
O243 0.065(3) 0.058(3) 0.035(2) -0.004(2) -0.004(2) 0.007(2)
C411 0.068(5) 0.089(5) 0.025(3) 0.003(3) 0.004(3) 0.006(4)
C412 0.210(12) 0.198(11) 0.044(5) 0.029(6) 0.012(6) 0.117(10)
C413 0.107(8) 0.180(9) 0.045(5) 0.004(5) 0.008(5) -0.044(7)
C414 0.170(10) 0.137(8) 0.031(4) -0.001(5) -0.006(5) -0.056(7)
C421 0.061(5) 0.076(5) 0.042(4) -0.005(3) 0.001(3) 0.000(4)
C422 0.146(8) 0.071(5) 0.049(4) -0.015(4) 0.002(5) 0.018(5)
C423 0.044(5) 0.143(7) 0.065(5) -0.034(5) 0.005(4) -0.023(5)
C424 0.059(5) 0.113(6) 0.050(4) -0.016(4) 0.014(4) -0.017(4)
C431 0.071(6) 0.087(5) 0.047(4) -0.009(4) -0.006(4) 0.019(5)
C432 0.104(7) 0.130(7) 0.045(4) -0.009(5) 0.008(4) -0.024(6)
C433 0.083(6) 0.098(6) 0.060(5) -0.021(4) -0.010(4) -0.003(5)
C434 0.115(8) 0.155(9) 0.076(6) -0.051(6) -0.026(5) 0.061(7)
C441 0.052(4) 0.075(5) 0.036(3) 0.003(3) 0.009(3) -0.003(4)
C442 0.057(5) 0.139(7) 0.040(4) -0.006(4) -0.007(4) -0.018(5)
C443 0.045(4) 0.124(7) 0.051(4) 0.002(4) 0.015(3) -0.006(4)
C444 0.098(6) 0.112(7) 0.040(4) 0.002(4) 0.002(4) -0.006(5)
C611 0.039(4) 0.059(4) 0.040(3) -0.005(3) 0.000(3) 0.008(3)
N612 0.046(3) 0.059(3) 0.038(3) 0.000(2) -0.003(2) 0.006(3)
C613 0.041(4) 0.086(5) 0.065(4) 0.009(4) -0.017(3) 0.006(4)
C614 0.045(4) 0.066(4) 0.046(4) -0.005(3) 0.002(3) -0.009(3)
C615 0.039(4) 0.057(4) 0.064(4) -0.010(3) 0.004(3) 0.000(3)
C616 0.059(5) 0.058(5) 0.072(5) -0.012(4) 0.020(4) -0.006(4)
C621 0.043(4) 0.059(4) 0.042(3) -0.002(3) 0.000(3) -0.006(3)
N622 0.032(3) 0.062(3) 0.047(3) 0.008(3) 0.003(2) 0.004(3)
C623 0.035(4) 0.085(5) 0.060(4) -0.004(4) -0.019(3) -0.010(4)
C624 0.045(4) 0.053(4) 0.051(4) -0.001(3) 0.003(3) 0.000(3)
C625 0.038(4) 0.076(5) 0.054(4) 0.005(3) -0.004(3) 0.007(4)
C626 0.075(5) 0.053(4) 0.079(5) 0.010(4) 0.030(4) 0.018(4)
C631 0.057(5) 0.073(5) 0.046(4) 0.007(3) -0.012(3) 0.008(4)
N632 0.045(3) 0.056(3) 0.042(3) 0.006(2) 0.004(2) 0.001(3)
C633 0.044(4) 0.074(5) 0.054(4) 0.003(3) 0.005(3) 0.012(4)
C634 0.056(5) 0.068(5) 0.059(4) 0.004(4) 0.009(4) 0.007(4)
C635 0.036(4) 0.068(4) 0.054(4) 0.004(3) 0.001(3) -0.008(3)
C636 0.069(5) 0.055(4) 0.069(5) 0.005(4) -0.003(4) -0.005(4)
C641 0.032(4) 0.064(4) 0.040(3) -0.006(3) -0.001(3) -0.003(3)
N642 0.040(3) 0.052(3) 0.048(3) -0.005(2) 0.008(2) 0.003(3)
C643 0.045(4) 0.080(5) 0.060(4) 0.008(4) 0.023(3) -0.002(4)
C644 0.052(4) 0.062(4) 0.051(4) 0.002(3) 0.011(3) 0.007(3)
C645 0.032(4) 0.072(5) 0.066(4) -0.008(4) 0.001(3) 0.006(3)
C646 0.058(5) 0.054(4) 0.063(4) 0.001(3) 0.001(4) -0.001(4)
P2 0.113(2) 0.152(3) 0.0629(16) -0.0054(17) -0.0267(16) 0.015(2)
O21 0.095(5) 0.149(6) 0.123(5) -0.028(4) -0.026(4) -0.014(4)
O22 0.186(17) 0.078(11) 0.044(9) -0.019(8) 0.024(10) -0.038(10)
O23 0.078(10) 0.153(15) 0.069(10) 0.024(9) -0.010(8) 0.017(10)
O24 0.071(11) 0.141(13) 0.066(10) 0.014(9) 0.026(8) 0.024(9)
O25 0.255(19) 0.106(9) 0.067(7) 0.028(6) 0.027(9) 0.033(10)
O26 0.43(3) 0.37(3) 0.26(3) 0.18(2) -0.23(2) -0.33(3)
O27 0.102(11) 0.30(2) 0.197(18) 0.022(16) -0.007(11) 0.037(12)
C32 0.043(4) 0.058(4) 0.048(4) -0.007(3) 0.004(3) 0.008(3)
P3 0.157(3) 0.090(2) 0.0834(18) 0.0130(16) 0.0182(18) 0.023(2)
O31 0.139(7) 0.189(8) 0.163(7) 0.030(6) 0.059(6) 0.063(6)
O32 0.216(15) 0.083(9) 0.100(10) 0.040(8) 0.047(11) 0.064(9)
O33 0.114(9) 0.117(9) 0.058(6) -0.002(7) -0.016(6) -0.031(7)
O34 0.62(4) 0.113(13) 0.116(14) -0.041(11) -0.21(2) 0.126(19)
O35 0.136(10) 0.063(7) 0.082(8) -0.024(6) 0.008(8) -0.004(7)
O36 0.271(18) 0.105(10) 0.071(8) 0.012(8) 0.040(10) -0.013(11)
O37 0.35(2) 0.076(10) 0.098(12) 0.031(9) -0.060(14) -0.018(12)

loop_
_atom_type_symbol
_atom_type_description
_atom_type_scat_dispersion_real
_atom_type_scat_dispersion_imag
_atom_type_scat_source
C C 0.0181 0.0091 'International Tables Vol C Tables 4.2.6.8 and 6.1.1.4'
H H 0.0000 0.0000 'International Tables Vol C Tables 4.2.6.8 and 6.1.1.4'
N N 0.0311 0.0180 'International Tables Vol C Tables 4.2.6.8 and 6.1.1.4'
O O 0.0492 0.0322 'International Tables Vol C Tables 4.2.6.8 and 6.1.1.4'
S S 0.3331 0.5567 'International Tables Vol C Tables 4.2.6.8 and 6.1.1.4'
Cu Cu -1.9646 0.5888 'International Tables Vol C Tables 4.2.6.8 and 6.1.1.4'
P P 0.2955 0.4335 'International Tables Vol C Tables 4.2.6.8 and 6.1.1.4'

loop_
_geom_angle_atom_site_label_1
_geom_angle_atom_site_label_2
_geom_angle_atom_site_label_3
_geom_angle
O11 Cu1 O14 176.44(17)
O11 Cu1 N242 87.12(18)
O14 Cu1 N242 90.48(18)
O11 Cu1 N212 91.18(17)
O14 Cu1 N212 90.06(18)
N242 Cu1 N212 157.7(2)
O11 Cu1 O1 95.46(17)
O14 Cu1 O1 88.04(17)
N242 Cu1 O1 121.74(18)
N212 Cu1 O1 80.51(18)
O13 Cu2 O12 176.47(17)
O13 Cu2 N222 87.7(2)
O12 Cu2 N222 91.8(2)
O13 Cu2 N232 90.7(2)
O12 Cu2 N232 88.48(19)
N222 Cu2 N232 157.7(2)
O13 Cu2 O2 83.11(15)
O12 Cu2 O2 100.40(15)
N222 Cu2 O2 92.19(18)
N232 Cu2 O2 109.65(18)
O3 S1 O4 111.0(3)
O3 S1 O2 111.1(2)
O4 S1 O2 111.3(3)
O3 S1 O1 106.7(3)
O4 S1 O1 109.6(3)
O2 S1 O1 107.0(3)
S1 O1 Cu1 118.4(3)
S1 O2 Cu2 124.6(2)
C11 O11 Cu1 126.2(4)
O11 C11 C61 119.0(6)
O11 C11 C21 122.8(5)
C61 C11 C21 118.2(5)
C12 O12 Cu2 126.7(4)
O12 C12 C22 124.9(6)
O12 C12 C62 117.6(6)
C22 C12 C62 117.5(6)
C13 O13 Cu2 123.0(4)
O13 C13 C23 125.2(6)
O13 C13 C63 116.9(6)
C23 C13 C63 117.9(6)
C14 O14 Cu1 128.2(4)
O14 C14 C64 117.8(6)
O14 C14 C24 124.3(6)
C64 C14 C24 117.7(5)
C31 C21 C11 118.3(6)
C31 C21 C211 118.0(6)
C11 C21 C211 123.6(5)
C12 C22 C32 120.2(6)
C12 C22 C221 123.6(6)
C32 C22 C221 116.1(6)
C13 C23 C33 119.1(6)
C13 C23 C231 122.3(6)
C33 C23 C231 118.3(6)
C14 C24 C34 119.6(6)
C14 C24 C241 122.4(5)
C34 C24 C241 117.8(6)
C41 C31 C21 123.0(6)
C43 C33 C23 123.9(7)
C44 C34 C24 122.4(6)
C51 C41 C31 117.2(6)
C51 C41 C411 122.7(6)
C31 C41 C411 120.1(6)
C32 C42 C52 115.9(6)
C32 C42 C421 123.4(6)
C52 C42 C421 120.7(5)
C33 C43 C53 116.9(6)
C33 C43 C431 122.2(7)
C53 C43 C431 120.8(6)
C34 C44 C54 117.8(6)
C34 C44 C441 123.0(6)
C54 C44 C441 119.2(5)
C41 C51 C61 123.4(6)
C62 C52 C42 122.4(6)
C43 C53 C63 120.6(6)
C44 C54 C64 121.8(6)
C11 C61 C51 119.5(6)
C11 C61 C611 117.8(5)
C51 C61 C611 122.6(5)
C52 C62 C12 120.7(6)
C52 C62 C621 121.4(6)
C12 C62 C621 117.9(5)
C53 C63 C13 121.1(7)
C53 C63 C631 121.2(6)
C13 C63 C631 117.5(6)
C54 C64 C14 120.5(6)
C54 C64 C641 122.4(5)
C14 C64 C641 116.8(5)
N212 C211 C21 122.3(6)
C211 N212 O213 113.4(5)
C211 N212 Cu1 128.8(4)
O213 N212 Cu1 117.5(3)
N222 C221 C22 122.9(6)
C221 N222 O223 111.6(5)
C221 N222 Cu2 128.9(5)
O223 N222 Cu2 119.5(4)
N232 C231 C23 121.5(6)
C231 N232 O233 113.8(5)
C231 N232 Cu2 129.0(5)
O233 N232 Cu2 116.9(4)
N242 C241 C24 123.3(6)
C241 N242 O243 113.6(5)
C241 N242 Cu1 129.5(4)
O243 N242 Cu1 116.6(3)
C412 C411 C414 111.7(7)
C412 C411 C41 109.5(5)
C414 C411 C41 111.6(6)
C412 C411 C413 109.1(8)
C414 C411 C413 106.4(6)
C41 C411 C413 108.4(6)
C422 C421 C423 109.4(6)
C422 C421 C42 112.3(5)
C423 C421 C42 110.6(5)
C422 C421 C424 108.6(6)
C423 C421 C424 107.7(6)
C42 C421 C424 108.2(5)
C434 C431 C433 112.6(7)
C434 C431 C432 106.2(7)
C433 C431 C432 108.6(6)
C434 C431 C43 108.3(6)
C433 C431 C43 109.2(6)
C432 C431 C43 112.0(6)
C444 C441 C442 109.1(6)
C444 C441 C443 107.1(6)
C442 C441 C443 110.4(6)
C444 C441 C44 112.6(5)
C442 C441 C44 108.3(5)
C443 C441 C44 109.4(5)
C61 C611 N612 111.5(5)
C613 N612 C614 112.6(5)
C613 N612 C611 111.6(4)
C614 N612 C611 110.6(4)
N612 C614 C615 114.6(5)
C616 C615 C614 112.5(5)
C615 C616 C626 116.1(5)
C62 C621 N622 111.1(5)
C624 N622 C623 113.8(5)
C624 N622 C621 109.9(4)
C623 N622 C621 109.5(5)
N622 C624 C625 113.4(5)
C624 C625 C626 110.4(5)
C616 C626 C625 116.0(5)
C63 C631 N632 110.5(5)
C633 N632 C634 111.0(5)
C633 N632 C631 112.1(5)
C634 N632 C631 111.1(5)
C635 C634 N632 114.5(5)
C634 C635 C636 111.6(6)
C635 C636 C646 116.3(5)
C64 C641 N642 108.6(5)
C643 N642 C644 113.0(5)
C643 N642 C641 109.7(4)
C644 N642 C641 111.1(5)
N642 C644 C645 112.0(5)
C644 C645 C646 110.5(5)
C636 C646 C645 114.9(5)
O26 P2 O24 103.7(11)
O26 P2 O21 123.6(9)
O24 P2 O21 128.7(7)
O26 P2 O27 120.1(10)
O24 P2 O27 61.1(7)
O21 P2 O27 104.2(6)
O26 P2 O22 30.6(12)
O24 P2 O22 109.5(7)
O21 P2 O22 103.1(7)
O27 P2 O22 149.8(9)
O26 P2 O23 72.6(11)
O24 P2 O23 109.5(7)
O21 P2 O23 103.1(5)
O27 P2 O23 62.5(7)
O22 P2 O23 98.9(7)
O26 P2 O25 108.9(9)
O24 P2 O25 46.6(6)
O21 P2 O25 95.7(6)
O27 P2 O25 98.8(7)
O22 P2 O25 90.9(7)
O23 P2 O25 156.1(7)
C42 C32 C22 123.2(6)
O32 P3 O31 119.5(6)
O32 P3 O35 47.7(5)
O31 P3 O35 114.1(5)
O32 P3 O34 114.9(7)
O31 P3 O34 110.0(7)
O35 P3 O34 134.9(9)
O32 P3 O37 121.1(9)
O31 P3 O37 119.1(7)
O35 P3 O37 109.9(7)
O34 P3 O37 35.5(8)
O32 P3 O33 104.3(6)
O31 P3 O33 101.8(5)
O35 P3 O33 58.4(5)
O34 P3 O33 104.2(7)
O37 P3 O33 68.8(7)
O32 P3 O36 54.1(6)
O31 P3 O36 109.2(6)
O35 P3 O36 101.2(6)
O34 P3 O36 71.9(7)
O37 P3 O36 100.9(6)
O33 P3 O36 148.3(7)

loop_
_geom_bond_atom_site_label_1
_geom_bond_atom_site_label_2
_geom_bond_distance
Cu1 O11 1.900(4)
Cu1 O14 1.902(4)
Cu1 N242 1.953(5)
Cu1 N212 1.961(5)
Cu1 O1 2.261(4)
Cu2 O13 1.903(4)
Cu2 O12 1.924(4)
Cu2 N222 1.943(5)
Cu2 N232 1.976(5)
Cu2 O2 2.263(4)
S1 O3 1.466(4)
S1 O4 1.467(5)
S1 O2 1.477(4)
S1 O1 1.481(4)
O11 C11 1.338(6)
C11 C61 1.395(7)
C11 C21 1.424(8)
O12 C12 1.328(7)
C12 C22 1.392(8)
C12 C62 1.425(8)
O13 C13 1.343(7)
C13 C23 1.396(9)
C13 C63 1.410(8)
O14 C14 1.318(6)
C14 C64 1.405(8)
C14 C24 1.413(8)
C21 C31 1.406(8)
C21 C211 1.462(8)
C22 C32 1.426(8)
C22 C221 1.456(8)
C23 C33 1.410(8)
C23 C231 1.446(8)
C24 C34 1.420(8)
C24 C241 1.435(8)
C31 C41 1.374(8)
C33 C43 1.368(8)
C34 C44 1.367(8)
C41 C51 1.354(8)
C41 C411 1.540(8)
C42 C32 1.366(8)
C42 C52 1.433(8)
C42 C421 1.537(8)
C43 C53 1.407(9)
C43 C431 1.544(8)
C44 C54 1.394(8)
C44 C441 1.545(8)
C51 C61 1.401(7)
C52 C62 1.378(8)
C53 C63 1.408(8)
C54 C64 1.401(7)
C61 C611 1.499(8)
C62 C621 1.496(8)
C63 C631 1.501(8)
C64 C641 1.489(8)
C211 N212 1.275(6)
N212 O213 1.417(5)
C221 N222 1.292(7)
N222 O223 1.415(6)
C231 N232 1.299(7)
N232 O233 1.400(6)
C241 N242 1.278(6)
N242 O243 1.401(5)
C411 C412 1.498(10)
C411 C414 1.526(9)
C411 C413 1.548(10)
C421 C422 1.502(9)
C421 C423 1.533(8)
C421 C424 1.569(8)
C431 C434 1.508(9)
C431 C433 1.515(9)
C431 C432 1.520(9)
C441 C444 1.479(9)
C441 C442 1.522(8)
C441 C443 1.538(8)
C611 N612 1.523(7)
N612 C613 1.491(7)
N612 C614 1.508(7)
C614 C615 1.509(8)
C615 C616 1.481(8)
C616 C626 1.510(9)
C621 N622 1.522(7)
N622 C624 1.490(7)
N622 C623 1.505(7)
C624 C625 1.503(8)
C625 C626 1.551(8)
C631 N632 1.510(7)
N632 C633 1.479(7)
N632 C634 1.507(7)
C634 C635 1.485(8)
C635 C636 1.510(8)
C636 C646 1.527(9)
C641 N642 1.527(7)
N642 C643 1.495(7)
N642 C644 1.510(7)
C644 C645 1.511(8)
C645 C646 1.553(8)
P2 O26 1.337(10)
P2 O24 1.353(9)
P2 O21 1.443(5)
P2 O27 1.499(11)
P2 O22 1.550(10)
P2 O23 1.564(9)
P2 O25 1.586(9)
P3 O32 1.446(8)
P3 O31 1.456(6)
P3 O35 1.491(8)
P3 O34 1.506(11)
P3 O37 1.517(10)
P3 O33 1.603(8)
P3 O36 1.620(9)

loop_
_platon_squeeze_void_nr
_platon_squeeze_void_average_x
_platon_squeeze_void_average_y
_platon_squeeze_void_average_z
_platon_squeeze_void_volume
_platon_squeeze_void_count_electrons
_platon_squeeze_void_content
1 -0.010 0.023 0.250 951 147 ' '
2 0.012 0.523 0.250 948 146 ' '
3 -0.010 0.477 0.750 950 149 ' '
4 0.006 0.977 0.750 949 148 ' '
